data_4062931
_journal_name_full Organometallics
_journal_paper_doi 10.1021/om049771s
_journal_year 2004
_chemical_formula_sum 'C44 H84 B20 Na2 O6 Zr'
_chemical_formula_weight 1062.51
_space_group_IT_number 2
_symmetry_cell_setting triclinic
_symmetry_space_group_name_Hall '-P 1'
_symmetry_space_group_name_H-M 'P -1'
_cell_angle_alpha 61.5540(10)
_cell_angle_beta 79.743(2)
_cell_angle_gamma 72.676(2)
_cell_formula_units_Z 1
_cell_length_a 10.9907(8)
_cell_length_b 12.6526(9)
_cell_length_c 12.7972(9)
_cell_measurement_temperature 293(2)
_cell_volume 1492.36(18)
_diffrn_ambient_temperature 293(2)
_exptl_crystal_density_diffrn 1.182
_cod_depositor_comments
;
The following automatic conversions were performed:
'_symmetry_cell_setting' value 'Triclinic' changed to 'triclinic'
according to '/home/saulius/struct/CIF-dictionaries/cif_core.dic'
dictionary named 'cif_core.dic' version 2.4.1 from 2010-06-29.

Automatic conversion script
Id: cif_fix_enum 1527 2010-12-29 10:47:43Z saulius 
;
_cod_database_code 4062931

loop_
_symmetry_equiv_pos_as_xyz
'x, y, z'
'-x, -y, -z'

loop_
_atom_site_label
_atom_site_type_symbol
_atom_site_fract_x
_atom_site_fract_y
_atom_site_fract_z
_atom_site_U_iso_or_equiv
_atom_site_adp_type
_atom_site_occupancy
_atom_site_symmetry_multiplicity
_atom_site_calc_flag
_atom_site_refinement_flags
_atom_site_disorder_assembly
_atom_site_disorder_group
Zr Zr 0.0000 0.0000 1.0000 0.0466(2) Uani 1 2 d S . .
C1 C 0.1799(3) -0.0833(3) 0.8955(3) 0.0459(8) Uani 1 1 d . . .
C2 C 0.2259(3) -0.0172(3) 0.9448(3) 0.0454(8) Uani 1 1 d . . .
C3 C 0.2432(3) -0.2219(3) 0.9417(3) 0.0531(8) Uani 1 1 d . . .
H3A H 0.2044 -0.2673 1.0188 0.064 Uiso 1 1 calc R . .
H3B H 0.2283 -0.2500 0.8877 0.064 Uiso 1 1 calc R . .
C4 C 0.4721(4) -0.3329(4) 0.9189(4) 0.0719(12) Uani 1 1 d . . .
H4A H 0.4443 -0.3714 0.8846 0.086 Uiso 1 1 calc R . .
C5 C 0.6013(5) -0.3593(4) 0.9355(5) 0.0853(15) Uani 1 1 d . . .
H5A H 0.6595 -0.4159 0.9129 0.102 Uiso 1 1 calc R . .
C6 C 0.6433(4) -0.3017(5) 0.9854(5) 0.0809(13) Uani 1 1 d . . .
H6A H 0.7296 -0.3200 0.9975 0.097 Uiso 1 1 calc R . .
C7 C 0.5560(4) -0.2163(4) 1.0174(4) 0.0660(10) Uani 1 1 d . . .
H7A H 0.5844 -0.1764 1.0500 0.079 Uiso 1 1 calc R . .
C8 C 0.4272(3) -0.1896(3) 1.0015(3) 0.0525(8) Uani 1 1 d . . .
C9 C 0.3850(4) -0.2499(3) 0.9531(3) 0.0537(9) Uani 1 1 d . . .
C10 C 0.3285(3) -0.0991(4) 1.0367(3) 0.0514(8) Uani 1 1 d . . .
H10A H 0.3703 -0.0468 1.0461 0.062 Uiso 1 1 calc R . .
H10B H 0.2883 -0.1447 1.1129 0.062 Uiso 1 1 calc R . .
O1 O 0.3192(4) -0.4188(4) 1.4135(4) 0.1011(11) Uani 1 1 d U A 1
C11 C 0.2904(8) -0.5291(7) 1.4382(9) 0.150(3) Uani 1 1 d U A 1
H11A H 0.1995 -0.5150 1.4326 0.180 Uiso 1 1 calc R A 1
H11B H 0.3140 -0.5913 1.5182 0.180 Uiso 1 1 calc R A 1
C12 C 0.3618(14) -0.5717(12) 1.3517(11) 0.226(7) Uani 1 1 d U A 1
H12A H 0.4049 -0.6590 1.3915 0.271 Uiso 1 1 calc R A 1
H12B H 0.3050 -0.5601 1.2951 0.271 Uiso 1 1 calc R A 1
C13 C 0.4496(12) -0.5004(9) 1.2947(10) 0.192(5) Uani 1 1 d U A 1
H13A H 0.4423 -0.4626 1.2093 0.230 Uiso 1 1 calc R A 1
H13B H 0.5353 -0.5525 1.3137 0.230 Uiso 1 1 calc R A 1
C14 C 0.4259(8) -0.4043(8) 1.3331(8) 0.135(3) Uani 1 1 d U A 1
H14A H 0.4995 -0.4137 1.3716 0.162 Uiso 1 1 calc R A 1
H14B H 0.4083 -0.3228 1.2654 0.162 Uiso 1 1 calc R A 1
B3 B 0.1689(4) 0.1255(4) 0.9171(4) 0.0492(9) Uani 1 1 d . . .
B4 B 0.0228(4) 0.2088(4) 0.8397(4) 0.0523(9) Uani 1 1 d . . .
B5 B -0.0312(4) 0.1297(4) 0.7807(4) 0.0521(10) Uani 1 1 d . . .
B6 B 0.0659(4) -0.0217(4) 0.8061(4) 0.0502(9) Uani 1 1 d . . .
B7 B 0.2850(4) 0.0877(4) 0.8114(4) 0.0545(10) Uani 1 1 d . . .
B8 B 0.1725(5) 0.2376(4) 0.7668(4) 0.0602(11) Uani 1 1 d . . .
B9 B 0.0539(5) 0.2459(5) 0.6845(4) 0.0633(12) Uani 1 1 d . . .
B10 B 0.0816(5) 0.1098(5) 0.6695(4) 0.0588(11) Uani 1 1 d . . .
B11 B 0.2251(4) 0.0015(5) 0.7445(4) 0.0561(10) Uani 1 1 d . . .
B12 B 0.2145(5) 0.1612(5) 0.6733(4) 0.0624(11) Uani 1 1 d . . .
Na Na 0.16213(18) -0.26519(18) 1.44152(14) 0.0757(5) Uani 1 1 d . . .
O2 O 0.0965(4) -0.3470(4) 1.6366(3) 0.0915(10) Uani 1 1 d U A 2
C21 C 0.1468(11) -0.3559(14) 1.7327(7) 0.214(6) Uani 1 1 d U A 2
H21A H 0.1640 -0.2775 1.7133 0.257 Uiso 1 1 calc R A 2
H21B H 0.2264 -0.4193 1.7524 0.257 Uiso 1 1 calc R A 2
C22 C 0.0562(11) -0.3873(11) 1.8332(6) 0.177(4) Uani 1 1 d U A 2
H22A H 0.0997 -0.4463 1.9062 0.212 Uiso 1 1 calc R A 2
H22B H 0.0074 -0.3138 1.8416 0.212 Uiso 1 1 calc R A 2
C23 C -0.0225(11) -0.4388(10) 1.8079(7) 0.161(4) Uani 1 1 d U A 2
H23A H -0.1105 -0.4084 1.8288 0.194 Uiso 1 1 calc R A 2
H23B H 0.0008 -0.5284 1.8535 0.194 Uiso 1 1 calc R A 2
C24 C -0.0075(7) -0.4037(6) 1.6802(5) 0.1055(17) Uani 1 1 d U A 2
H24A H 0.0102 -0.4764 1.6670 0.127 Uiso 1 1 calc R A 2
H24B H -0.0846 -0.3462 1.6403 0.127 Uiso 1 1 calc R A 2
O3 O 0.2693(4) -0.1271(4) 1.4196(4) 0.1067(12) Uani 1 1 d U A 1
C31 C 0.3737(15) -0.1016(16) 1.3630(19) 0.363(15) Uani 1 1 d U A 1
H31A H 0.3708 -0.0856 1.2814 0.436 Uiso 1 1 calc R A 1
H31B H 0.4444 -0.1725 1.3991 0.436 Uiso 1 1 calc R A 1
C32 C 0.3944(12) 0.0045(13) 1.3643(16) 0.266(9) Uani 1 1 d U A 1
H32A H 0.4515 -0.0211 1.4264 0.320 Uiso 1 1 calc R A 1
H32B H 0.4316 0.0551 1.2884 0.320 Uiso 1 1 calc R A 1
C33 C 0.2830(12) 0.0661(10) 1.3844(13) 0.210(6) Uani 1 1 d U A 1
H33A H 0.2449 0.1318 1.3109 0.252 Uiso 1 1 calc R A 1
H33B H 0.2880 0.1014 1.4357 0.252 Uiso 1 1 calc R A 1
C34 C 0.2104(12) -0.0317(13) 1.4446(15) 0.280(10) Uani 1 1 d U A 1
H34A H 0.2060 -0.0602 1.5299 0.336 Uiso 1 1 calc R A 1
H34B H 0.1240 0.0020 1.4171 0.336 Uiso 1 1 calc R A 1
H8 H 0.198(4) 0.324(4) 0.742(3) 0.056(10) Uiso 1 1 d . . .
H4 H -0.045(4) 0.278(3) 0.863(3) 0.052(9) Uiso 1 1 d . . .
H3 H 0.197(3) 0.150(3) 0.970(3) 0.046(9) Uiso 1 1 d . . .
H6 H 0.025(4) -0.083(3) 0.805(3) 0.054(10) Uiso 1 1 d . . .
H11 H 0.295(4) -0.062(4) 0.720(3) 0.061(11) Uiso 1 1 d . . .
H12 H 0.278(4) 0.188(3) 0.597(3) 0.051(9) Uiso 1 1 d . . .
H5 H -0.128(4) 0.140(3) 0.771(3) 0.055(10) Uiso 1 1 d . . .
H9 H -0.004(4) 0.338(4) 0.616(3) 0.062(11) Uiso 1 1 d . . .
H7 H 0.383(4) 0.077(4) 0.805(3) 0.063(11) Uiso 1 1 d . . .
H10 H 0.052(4) 0.120(4) 0.589(4) 0.063(11) Uiso 1 1 d . . .

loop_
_atom_site_aniso_label
_atom_site_aniso_U_11
_atom_site_aniso_U_22
_atom_site_aniso_U_33
_atom_site_aniso_U_23
_atom_site_aniso_U_13
_atom_site_aniso_U_12
Zr 0.0487(3) 0.0547(3) 0.0412(3) -0.0225(2) 0.0022(2) -0.0201(2)
C1 0.0487(19) 0.0519(19) 0.0466(18) -0.0283(16) 0.0002(15) -0.0161(15)
C2 0.0443(18) 0.0528(19) 0.0489(18) -0.0283(16) 0.0041(14) -0.0194(15)
C3 0.052(2) 0.055(2) 0.063(2) -0.0345(18) 0.0013(17) -0.0174(17)
C4 0.065(3) 0.060(2) 0.097(3) -0.045(2) 0.012(2) -0.017(2)
C5 0.060(3) 0.065(3) 0.125(4) -0.049(3) 0.013(3) -0.005(2)
C6 0.048(2) 0.076(3) 0.110(4) -0.039(3) -0.002(2) -0.009(2)
C7 0.049(2) 0.068(3) 0.081(3) -0.032(2) -0.002(2) -0.0169(19)
C8 0.047(2) 0.054(2) 0.054(2) -0.0210(17) 0.0019(16) -0.0169(16)
C9 0.052(2) 0.050(2) 0.057(2) -0.0239(17) 0.0065(17) -0.0168(17)
C10 0.0449(19) 0.067(2) 0.0529(19) -0.0327(17) -0.0003(15) -0.0190(17)
O1 0.102(3) 0.093(2) 0.097(3) -0.041(2) 0.018(2) -0.026(2)
C11 0.133(6) 0.120(5) 0.190(8) -0.071(6) 0.051(5) -0.056(5)
C12 0.300(16) 0.254(13) 0.232(13) -0.181(11) 0.116(11) -0.168(12)
C13 0.250(12) 0.147(7) 0.176(9) -0.097(7) 0.112(8) -0.072(7)
C14 0.146(7) 0.126(5) 0.128(6) -0.057(5) 0.041(5) -0.053(5)
B3 0.047(2) 0.057(2) 0.057(2) -0.033(2) 0.0063(18) -0.0244(18)
B4 0.052(2) 0.054(2) 0.054(2) -0.0264(19) 0.0046(18) -0.0158(19)
B5 0.048(2) 0.063(3) 0.046(2) -0.0256(19) 0.0013(17) -0.0153(19)
B6 0.050(2) 0.061(2) 0.049(2) -0.0302(19) 0.0002(18) -0.0172(19)
B7 0.045(2) 0.064(3) 0.063(3) -0.035(2) 0.0126(19) -0.023(2)
B8 0.061(3) 0.057(3) 0.062(3) -0.026(2) 0.012(2) -0.023(2)
B9 0.063(3) 0.064(3) 0.047(2) -0.016(2) 0.008(2) -0.016(2)
B10 0.060(3) 0.075(3) 0.043(2) -0.030(2) 0.0032(19) -0.018(2)
B11 0.053(2) 0.072(3) 0.049(2) -0.034(2) 0.0059(19) -0.017(2)
B12 0.059(3) 0.072(3) 0.053(2) -0.028(2) 0.015(2) -0.024(2)
Na 0.0765(11) 0.0953(13) 0.0561(9) -0.0345(9) -0.0008(8) -0.0225(10)
O2 0.097(3) 0.125(3) 0.0588(18) -0.0396(19) 0.0059(17) -0.044(2)
C21 0.205(10) 0.412(19) 0.094(5) -0.106(8) 0.024(5) -0.201(12)
C22 0.260(11) 0.247(11) 0.073(4) -0.063(5) 0.027(5) -0.165(10)
C23 0.239(10) 0.198(8) 0.106(5) -0.090(5) 0.078(6) -0.147(8)
C24 0.111(4) 0.115(5) 0.101(4) -0.051(4) 0.005(3) -0.045(4)
O3 0.101(3) 0.132(3) 0.123(3) -0.079(3) 0.009(2) -0.048(3)
C31 0.274(16) 0.364(19) 0.67(4) -0.42(3) 0.31(2) -0.245(16)
C32 0.171(9) 0.270(14) 0.49(3) -0.281(17) 0.158(13) -0.144(10)
C33 0.209(11) 0.162(8) 0.297(15) -0.144(10) 0.086(11) -0.085(8)
C34 0.235(12) 0.312(16) 0.47(3) -0.320(19) 0.196(16) -0.180(13)

loop_
_geom_bond_atom_site_label_1
_geom_bond_atom_site_label_2
_geom_bond_distance
_geom_bond_site_symmetry_2
_geom_bond_publ_flag
Zr C2 2.431(3) 2_557 ?
Zr C2 2.431(3) . ?
Zr C1 2.442(3) . ?
Zr C1 2.442(3) 2_557 ?
Zr B4 2.510(4) . ?
Zr B4 2.510(4) 2_557 ?
Zr B5 2.511(4) . ?
Zr B5 2.511(4) 2_557 ?
Zr B3 2.558(4) 2_557 ?
Zr B3 2.558(4) . ?
Zr B6 2.578(4) . ?
Zr B6 2.578(4) 2_557 ?
C1 C2 1.490(4) . ?
C1 C3 1.531(5) . ?
C1 B6 1.602(5) . ?
C1 B11 1.770(5) . ?
C2 C10 1.531(5) . ?
C2 B3 1.605(5) . ?
C2 B7 1.749(5) . ?
C3 C9 1.509(5) . ?
C4 C9 1.379(6) . ?
C4 C5 1.389(7) . ?
C5 C6 1.379(7) . ?
C6 C7 1.385(6) . ?
C7 C8 1.383(5) . ?
C8 C9 1.393(5) . ?
C8 C10 1.506(5) . ?
O1 C11 1.398(8) . ?
O1 C14 1.409(8) . ?
O1 Na 2.309(4) . ?
C11 C12 1.463(12) . ?
C12 C13 1.385(12) . ?
C13 C14 1.456(11) . ?
B3 B8 1.767(6) . ?
B3 B4 1.799(6) . ?
B3 B7 1.824(6) . ?
B4 B5 1.777(6) . ?
B4 B8 1.787(6) . ?
B4 B9 1.801(6) . ?
B5 B10 1.776(6) . ?
B5 B6 1.796(6) . ?
B5 B9 1.799(6) . ?
B5 Na 2.905(5) 2_557 ?
B6 B10 1.775(6) . ?
B6 B11 1.834(6) . ?
B7 B12 1.756(7) . ?
B7 B8 1.810(7) . ?
B7 B11 1.970(6) . ?
B8 B9 1.767(7) . ?
B8 B12 1.795(7) . ?
B9 B10 1.753(7) . ?
B9 B12 1.793(7) . ?
B9 Na 2.990(6) 2_557 ?
B10 B12 1.782(7) . ?
B10 B11 1.812(7) . ?
B10 Na 2.936(5) 2_557 ?
B11 B12 1.752(7) . ?
Na O3 2.271(4) . ?
Na O2 2.273(4) . ?
Na B5 2.905(5) 2_557 ?
Na B10 2.936(5) 2_557 ?
Na B9 2.990(6) 2_557 ?
O2 C21 1.380(8) . ?
O2 C24 1.419(7) . ?
C21 C22 1.447(12) . ?
C22 C23 1.384(10) . ?
C23 C24 1.467(9) . ?
O3 C31 1.283(11) . ?
O3 C34 1.345(11) . ?
C31 C32 1.435(13) . ?
C32 C33 1.297(14) . ?
C33 C34 1.491(14) . ?
